data_2105958
loop_
_publ_author_name
'Kamburov, Stoyan'
'Schmidt, Horst'
'Voigt, Wolfgang'
'Balarew, Christo'

_publ_section_title
;
 Similarities and peculiarities between the crystal structures of the
 hydrates of sodium sulfate and selenate
;
_journal_issue 4
_journal_name_full 'Acta Crystallographica Section B'
_journal_page_first 714
_journal_page_last 722
_journal_paper_doi 10.1107/S2052520614007653
_journal_volume 70
_journal_year 2014
_chemical_formula_structural 'Na2 S O4 (H2 O)10'
_chemical_formula_sum 'H20 Na2 O14 S'
_chemical_formula_weight 322.20
_chemical_name_systematic 'Sodium sulfate-water (1/10)'
_space_group_crystal_system monoclinic
_space_group_IT_number 14
_space_group_name_Hall '-P 2ybc'
_space_group_name_H-M_alt 'P 1 21/c 1'
_symmetry_space_group_name_Hall '-P 2ybc'
_symmetry_space_group_name_H-M 'P 1 21/c 1'
_atom_sites_solution_hydrogens difmap
_atom_sites_solution_primary direct
_atom_sites_solution_secondary difmap
_audit_creation_method SHELXL-2012
_cell_angle_alpha 90
_cell_angle_beta 107.805(15)
_cell_angle_gamma 90
_cell_formula_units_Z 4
_cell_length_a 11.467(2)
_cell_length_b 10.3455(12)
_cell_length_c 12.795(2)
_cell_measurement_reflns_used 2802
_cell_measurement_temperature 250(2)
_cell_measurement_theta_max 27.26
_cell_measurement_theta_min 3.29
_cell_volume 1445.2(4)
_computing_cell_refinement 'Bruker SAINT'
_computing_data_collection 'Bruker APEX2'
_computing_data_reduction 'Bruker SAINT'
_computing_molecular_graphics 'Bruker SHELXTL'
_computing_publication_material 'Bruker SHELXTL'
_computing_structure_refinement 'SHELXL-2013 (Sheldrick, 2008)'
_computing_structure_solution 'SHELXS-2013 (Sheldrick, 2008)'
_diffrn_ambient_temperature 250(2)
_diffrn_measured_fraction_theta_full 0.999
_diffrn_measured_fraction_theta_max 0.992
_diffrn_measurement_device_type 'Bruker APEX-II CCD'
_diffrn_measurement_method '\f and \w scans'
_diffrn_radiation_monochromator graphite
_diffrn_radiation_source 'sealed tube'
_diffrn_radiation_type MoK\a
_diffrn_radiation_wavelength 0.71073
_diffrn_reflns_av_R_equivalents 0.0305
_diffrn_reflns_limit_h_max 14
_diffrn_reflns_limit_h_min -14
_diffrn_reflns_limit_k_max 13
_diffrn_reflns_limit_k_min -11
_diffrn_reflns_limit_l_max 16
_diffrn_reflns_limit_l_min -16
_diffrn_reflns_number 25202
_diffrn_reflns_theta_full 25.242
_diffrn_reflns_theta_max 27.642
_diffrn_reflns_theta_min 1.865
_exptl_absorpt_coefficient_mu 0.341
_exptl_absorpt_correction_T_max 0.934
_exptl_absorpt_correction_T_min 0.884
_exptl_absorpt_correction_type integration
_exptl_absorpt_process_details 'Coppens (1970)'
_exptl_crystal_colour colourless
_exptl_crystal_density_diffrn 1.481
_exptl_crystal_description 'monoclinic prism'
_exptl_crystal_F_000 680
_exptl_crystal_size_max 0.4
_exptl_crystal_size_mid 0.3
_exptl_crystal_size_min 0.2
_refine_diff_density_max 0.232
_refine_diff_density_min -0.305
_refine_ls_extinction_coef 0.0161(7)
_refine_ls_extinction_expression Fc^*^=kFc[1+0.001xFc^2^\l^3^/sin(2\q)]^-1/4^
_refine_ls_extinction_method SHELXL
_refine_ls_goodness_of_fit_ref 1.027
_refine_ls_hydrogen_treatment refall
_refine_ls_matrix_type full
_refine_ls_number_parameters 270
_refine_ls_number_reflns 3331
_refine_ls_number_restraints 0
_refine_ls_restrained_S_all 1.027
_refine_ls_R_factor_all 0.0357
_refine_ls_R_factor_gt 0.0244
_refine_ls_shift/su_max 0.001
_refine_ls_shift/su_mean 0.000
_refine_ls_structure_factor_coef Fsqd
_refine_ls_weighting_details
;
 'w=1/[\s^2^(Fo^2^)+(0.0245P)^2^+0.3224P]'
 'where P=(Fo^2^+2Fc^2^)/3'
;
_refine_ls_weighting_scheme calc
_refine_ls_wR_factor_gt 0.0575
_refine_ls_wR_factor_ref 0.0606
_reflns_number_gt 2694
_reflns_number_total 3331
_reflns_threshold_expression 'I > 2\s(I)'
_cod_data_source_file bp5062sup1.cif
_cod_data_source_block Na2_SO4_10H2O_250k
_cod_database_code 2105958

loop_
_space_group_symop_operation_xyz
'x, y, z'
'-x, y+1/2, -z+1/2'
'-x, -y, -z'
'x, -y-1/2, z-1/2'

loop_
_atom_site_type_symbol
_atom_site_label
_atom_site_fract_x
_atom_site_fract_y
_atom_site_fract_z
_atom_site_U_iso_or_equiv
_atom_site_adp_type
_atom_site_calc_flag
_atom_site_occupancy
Na Na1 0.24416(4) 0.75357(4) -0.01647(4) 0.02840(13) Uani d 1
Na Na2 0.25493(4) 0.88689(4) 0.23914(4) 0.02661(12) Uani d 1
S S1 0.25056(2) 0.14019(2) 0.74135(2) 0.02026(9) Uani d 1
O O1 0.11249(9) 0.60955(10) -0.15066(8) 0.0318(2) Uani d 1
O O2 0.35382(9) 0.78731(9) -0.14485(8) 0.0293(2) Uani d 1
O O3 0.36785(11) 0.56190(10) 0.05530(9) 0.0370(2) Uani d 1
O O4 0.11939(11) 0.94226(11) -0.08276(9) 0.0385(2) Uani d 1
O O5 0.14467(9) 0.71575(9) 0.12011(8) 0.0296(2) Uani d 1
O O6 0.38589(9) 0.88979(10) 0.12104(8) 0.0316(2) Uani d 1
O O7 0.13296(11) 1.04628(10) 0.11975(8) 0.0340(2) Uani d 1
O O8 0.37671(12) 1.04447(10) 0.36061(9) 0.0348(2) Uani d 1
O O9 0.60116(9) 0.84812(10) 0.94565(10) 0.0353(2) Uani d 1
O O10 0.89687(10) 0.65267(10) 0.08112(10) 0.0356(2) Uani d 1
O O11 0.35703(8) 0.19000(8) 0.82784(7) 0.0324(2) Uani d 1
O O12A 0.27034(12) 0.00311(11) 0.72349(10) 0.0370(3) Uani d 0.85
O O12B 0.2221(5) 0.0024(5) 0.7558(5) 0.0208(12) Uani d 0.15
O O13A 0.14162(11) 0.15529(14) 0.77600(11) 0.0364(3) Uani d 0.85
O O13B 0.1380(6) 0.2190(6) 0.7448(6) 0.0258(14) Uani d 0.15
O O14A 0.23706(14) 0.21065(13) 0.63879(12) 0.0325(3) Uani d 0.85
O O14B 0.2674(8) 0.1601(7) 0.6324(7) 0.0280(16) Uani d 0.15
H H1A 0.1077(13) 0.5351(17) -0.1297(13) 0.044(5) Uiso d 1
H H1B 0.0409(16) 0.6332(14) -0.1826(13) 0.044(5) Uiso d 1
H H2A 0.3336(15) 0.8570(16) -0.1715(14) 0.046(5) Uiso d 1
H H2B 0.4228(17) 0.7964(16) -0.1180(14) 0.050(5) Uiso d 1
H H3A 0.3427(16) 0.5278(18) 0.0916(15) 0.052(6) Uiso d 1
H H3B 0.435(3) 0.560(3) 0.077(2) 0.145(13) Uiso d 1
H H4A 0.1340(17) 0.9907(19) -0.1228(16) 0.065(6) Uiso d 1
H H4B 0.058(3) 0.936(3) -0.100(2) 0.129(12) Uiso d 1
H H5A 0.1701(15) 0.6442(17) 0.1482(15) 0.050(5) Uiso d 1
H H5B 0.0741(17) 0.7072(16) 0.1038(14) 0.050(5) Uiso d 1
H H6B 0.4529(16) 0.8645(15) 0.1419(13) 0.043(5) Uiso d 1
H H6A 0.3913(14) 0.9659(18) 0.0983(13) 0.053(5) Uiso d 1
H H7A 0.1539(16) 1.1176(18) 0.1298(14) 0.051(5) Uiso d 1
H H7B 0.073(3) 1.057(3) 0.118(2) 0.022(8) Uiso d 0.5
H H7C 0.133(3) 1.008(4) 0.024(3) 0.077(11) Uiso d 0.5
H H8A 0.436(3) 1.050(3) 0.372(3) 0.033(11) Uiso d 0.5
H H8B 0.3614(14) 1.1233(17) 0.3500(13) 0.044(5) Uiso d 1
H H8C 0.356(3) 1.018(3) 0.436(3) 0.068(11) Uiso d 0.5
H H9A 0.6413(16) 0.7959(17) 0.9194(14) 0.055(5) Uiso d 1
H H9B 0.6129(16) 0.8376(17) 1.0014(15) 0.049(6) Uiso d 1
H H10A 0.8743(15) 0.7103(18) 0.1193(15) 0.058(5) Uiso d 1
H H10B 0.8617(16) 0.6647(17) 0.0288(16) 0.047(6) Uiso d 1

loop_
_atom_site_aniso_label
_atom_site_aniso_U_11
_atom_site_aniso_U_22
_atom_site_aniso_U_33
_atom_site_aniso_U_12
_atom_site_aniso_U_13
_atom_site_aniso_U_23
Na1 0.0301(3) 0.0298(3) 0.0268(3) -0.00172(19) 0.0109(2) -0.0022(2)
Na2 0.0291(3) 0.0253(2) 0.0254(3) 0.00016(19) 0.0082(2) 0.00041(18)
S1 0.02278(15) 0.01809(14) 0.01982(16) -0.00057(11) 0.00638(11) -0.00014(10)
O1 0.0260(5) 0.0331(5) 0.0343(5) -0.0023(4) 0.0060(4) 0.0015(4)
O2 0.0264(5) 0.0290(5) 0.0301(5) -0.0020(4) 0.0051(4) 0.0030(4)
O3 0.0340(6) 0.0412(6) 0.0385(6) 0.0035(4) 0.0152(5) 0.0071(5)
O4 0.0342(6) 0.0417(6) 0.0426(6) 0.0031(5) 0.0164(5) 0.0103(5)
O5 0.0254(5) 0.0304(5) 0.0326(5) -0.0015(4) 0.0083(4) 0.0020(4)
O6 0.0255(5) 0.0329(5) 0.0366(6) 0.0002(4) 0.0098(4) 0.0006(4)
O7 0.0301(6) 0.0289(5) 0.0403(6) -0.0019(4) 0.0067(4) 0.0004(4)
O8 0.0338(6) 0.0283(6) 0.0384(6) -0.0003(4) 0.0049(5) 0.0003(4)
O9 0.0322(5) 0.0428(6) 0.0311(6) 0.0042(4) 0.0100(5) 0.0020(5)
O10 0.0332(5) 0.0403(6) 0.0313(6) 0.0030(4) 0.0068(5) -0.0001(5)
O11 0.0286(4) 0.0347(5) 0.0293(5) -0.0023(4) 0.0019(4) -0.0041(4)
O12A 0.0513(8) 0.0202(5) 0.0384(7) 0.0018(5) 0.0123(6) -0.0006(5)
O12B 0.034(3) 0.015(3) 0.021(3) -0.005(2) 0.020(3) -0.002(2)
O13A 0.0284(6) 0.0465(8) 0.0369(8) -0.0010(6) 0.0139(5) -0.0040(6)
O13B 0.023(3) 0.020(3) 0.036(4) 0.010(3) 0.010(3) 0.004(3)
O14A 0.0407(8) 0.0314(8) 0.0254(7) 0.0001(6) 0.0102(6) 0.0060(6)
O14B 0.037(4) 0.027(4) 0.023(3) 0.003(3) 0.013(3) -0.001(3)

loop_
_atom_type_symbol
_atom_type_description
_atom_type_scat_dispersion_real
_atom_type_scat_dispersion_imag
_atom_type_scat_source
Na Na 0.0362 0.0249 'International Tables Vol C Tables 4.2.6.8 and 6.1.1.4'
S S 0.1246 0.1234 'International Tables Vol C Tables 4.2.6.8 and 6.1.1.4'
O O 0.0106 0.0060 'International Tables Vol C Tables 4.2.6.8 and 6.1.1.4'
H H 0.0000 0.0000 'International Tables Vol C Tables 4.2.6.8 and 6.1.1.4'

loop_
_geom_angle_atom_site_label_1
_geom_angle_atom_site_label_2
_geom_angle_atom_site_label_3
_geom_angle_site_symmetry_1
_geom_angle_site_symmetry_3
_geom_angle
O2 Na1 O5 . . 176.71(4)
O2 Na1 O4 . . 91.17(4)
O5 Na1 O4 . . 91.44(4)
O2 Na1 O1 . . 86.98(4)
O5 Na1 O1 . . 94.82(4)
O4 Na1 O1 . . 94.27(4)
O2 Na1 O6 . . 92.11(4)
O5 Na1 O6 . . 85.94(4)
O4 Na1 O6 . . 88.79(4)
O1 Na1 O6 . . 176.83(4)
O2 Na1 O3 . . 90.57(4)
O5 Na1 O3 . . 86.82(4)
O4 Na1 O3 . . 178.25(4)
O1 Na1 O3 . . 86.08(4)
O6 Na1 O3 . . 90.89(4)
O8 Na2 O7 . . 93.24(4)
O8 Na2 O2 . 4_576 92.21(4)
O7 Na2 O2 . 4_576 172.86(4)
O8 Na2 O5 . . 175.60(4)
O7 Na2 O5 . . 90.66(4)
O2 Na2 O5 4_576 . 84.07(4)
O8 Na2 O6 . . 92.67(4)
O7 Na2 O6 . . 86.92(4)
O2 Na2 O6 4_576 . 97.43(4)
O5 Na2 O6 . . 85.48(4)
O8 Na2 O1 . 4_576 88.59(4)
O7 Na2 O1 . 4_576 89.69(4)
O2 Na2 O1 4_576 4_576 85.84(4)
O5 Na2 O1 . 4_576 93.49(4)
O6 Na2 O1 . 4_576 176.45(4)
O13A S1 O12A . . 109.84(8)
O13A S1 O14A . . 110.69(8)
O12A S1 O14A . . 108.69(7)
O13A S1 O11 . . 109.03(6)
O12A S1 O11 . . 108.95(6)
O14A S1 O11 . . 109.62(7)
O13A S1 O14B . . 130.1(3)
O12A S1 O14B . . 85.2(3)
O14A S1 O14B . . 25.4(2)
O11 S1 O14B . . 110.1(3)
O13A S1 O12B . . 79.8(2)
O12A S1 O12B . . 30.88(19)
O14A S1 O12B . . 128.4(2)
O11 S1 O12B . . 114.0(2)
O14B S1 O12B . . 110.4(4)
O13A S1 O13B . . 29.4(2)
O12A S1 O13B . . 133.5(2)
O14A S1 O13B . . 84.4(3)
O11 S1 O13B . . 107.7(3)
O14B S1 O13B . . 107.8(4)
O12B S1 O13B . . 106.6(3)
Na1 O1 Na2 . 4_575 91.02(4)
Na1 O2 Na2 . 4_575 93.87(4)
Na1 O5 Na2 . . 93.78(4)
Na2 O6 Na1 . . 92.24(4)
O12B O12A S1 . . 76.1(4)
O12A O12B S1 . . 73.0(4)
O13B O13A S1 . . 81.3(5)
O13A O13B S1 . . 69.3(4)
O14B O14A S1 . . 78.3(8)
O14A O14B S1 . . 76.3(8)

loop_
_geom_bond_atom_site_label_1
_geom_bond_atom_site_label_2
_geom_bond_site_symmetry_2
_geom_bond_distance
Na1 O2 . 2.3800(11)
Na1 O5 . 2.3934(11)
Na1 O4 . 2.4156(12)
Na1 O1 . 2.4211(11)
Na1 O6 . 2.4443(11)
Na1 O3 . 2.4475(12)
Na1 Na2 4_575 3.4843(8)
Na1 Na2 . 3.5167(8)
Na2 O8 . 2.3867(12)
Na2 O7 . 2.3880(11)
Na2 O2 4_576 2.3891(10)
Na2 O5 . 2.4239(10)
Na2 O6 . 2.4346(11)
Na2 O1 4_576 2.4629(11)
Na2 Na1 4_576 3.4843(8)
S1 O13A . 1.4561(12)
S1 O12A . 1.4651(11)
S1 O14A . 1.4673(15)
S1 O11 . 1.4678(9)
S1 O14B . 1.479(8)
S1 O12B . 1.487(5)
S1 O13B . 1.539(6)
O1 Na2 4_575 2.4629(11)
O2 Na2 4_575 2.3891(10)
O12A O12B . 0.786(5)
O13A O13B . 0.765(6)
O14A O14B . 0.647(6)

loop_
_geom_hbond_atom_site_label_D
_geom_hbond_atom_site_label_H
_geom_hbond_atom_site_label_A
_geom_hbond_site_symmetry_A
_geom_hbond_distance_DH
_geom_hbond_distance_HA
_geom_hbond_distance_DA
_geom_hbond_angle_DHA
O1 H1A O10 3_665 0.823(17) 2.045(18) 2.8672(15) 176.9(15)
O1 H1B O13A 2 0.834(17) 2.081(17) 2.9033(17) 168.5(15)
O1 H1B O13B 2 0.834(17) 2.152(18) 2.978(6) 170.5(15)
O2 H2A O12A 1_564 0.801(17) 2.005(18) 2.7842(15) 164.2(17)
O2 H2A O12B 1_564 0.801(17) 2.008(19) 2.770(6) 158.7(16)
O2 H2B O9 1_554 0.765(18) 2.028(19) 2.7878(15) 171.5(18)
O3 H3A O12A 4_565 0.710(19) 2.121(19) 2.7938(18) 158.5(19)
O3 H3A O14B 4_565 0.710(19) 2.25(2) 2.875(7) 147.3(19)
O3 H3B O8 2_645 0.74(3) 2.07(3) 2.8004(17) 177(3)
O4 H4A O12B 1_564 0.77(2) 2.10(2) 2.743(5) 141.3(18)
O4 H4A O13A 1_564 0.77(2) 2.16(2) 2.9102(18) 165.7(19)
O4 H4B O7 3_575 0.68(3) 2.13(3) 2.7881(17) 165(3)
O5 H5A O12A 4_565 0.835(18) 1.974(18) 2.7906(15) 165.7(16)
O5 H5A O12B 4_565 0.835(18) 2.013(19) 2.820(6) 162.4(16)
O5 H5B O10 1_455 0.777(18) 2.042(19) 2.8075(15) 168.4(17)
O6 H6B O11 3_666 0.778(17) 2.168(17) 2.9360(14) 169.3(16)
O6 H6A O9 3_676 0.849(18) 2.013(19) 2.8601(15) 175.3(16)
O7 H7A O13B 4_575 0.774(18) 2.285(19) 2.899(7) 136.9(16)
O7 H7A O14A 4_575 0.774(18) 2.003(19) 2.7623(17) 166.6(18)
O7 H7A O14B 4_575 0.774(18) 2.64(2) 3.388(7) 163.7(17)
O7 H7B O4 3_575 0.69(3) 2.11(3) 2.7881(17) 166(3)
O7 H7C O4 . 1.28(4) 1.50(4) 2.7657(16) 169(3)
O8 H8A O3 2_655 0.65(4) 2.16(4) 2.8004(17) 168(4)
O8 H8B O11 4_575 0.836(17) 1.951(18) 2.7776(14) 169.6(15)
O8 H8C O3 4_576 1.09(4) 1.70(4) 2.7534(16) 159(3)
O9 H9A O14A 2_656 0.843(19) 1.979(19) 2.8031(19) 165.7(16)
O9 H9A O14B 2_656 0.843(19) 1.98(2) 2.824(8) 174.4(17)
O9 H9B O11 3_667 0.693(18) 2.124(19) 2.8170(16) 178(2)
O10 H10A O13A 3_666 0.859(19) 1.98(2) 2.8244(17) 168.3(16)
O10 H10A O13B 3_666 0.859(19) 1.93(2) 2.725(7) 153.2(17)
O10 H10B O14A 2_655 0.679(18) 2.150(19) 2.827(2) 175(2)
O10 H10B O14B 2_655 0.679(18) 2.14(2) 2.806(9) 167(2)
